data_7160522
loop_
_publ_author_name
'Zakharov, A. V.'
'Evsikova, E. E.'
'Grebennikova, P. D.'
'Krylova, M. A.'
'Fakhrutdinov, A. N.'
'Shirinian, V. Z.'

_publ_section_title
;
 Metal-free, visible-light-mediated phototransformations of
 <i>ortho</i>-biaryl appended chalcones: access to oxathia[5]helicenes and
 1,2,3,4-tetrasubstituted cyclobutanes.
;
_journal_issue 21
_journal_name_full 'Organic &amp; biomolecular chemistry'
_journal_page_first 5182
_journal_page_last 5190
_journal_paper_doi 10.1039/d5ob00490j
_journal_volume 23
_journal_year 2025
_chemical_formula_moiety 'C28 H19 Cl O3'
_chemical_formula_sum 'C28 H19 Cl O3'
_chemical_formula_weight 438.88
_space_group_crystal_system orthorhombic
_space_group_IT_number 19
_space_group_name_Hall 'P 2ac 2ab'
_space_group_name_H-M_alt 'P 21 21 21'
_atom_sites_solution_hydrogens geom
_atom_sites_solution_primary dual
_atom_sites_solution_secondary difmap
_audit_creation_date 2024-09-13
_audit_creation_method
;
Olex2 1.5
(compiled 2024.02.16 svn.r378c4104 for OlexSys, GUI svn.r6928)
;
_audit_update_record
;
2025-03-17 deposited with the CCDC.	2025-04-28 downloaded from the CCDC.
;
_cell_angle_alpha 90
_cell_angle_beta 90
_cell_angle_gamma 90
_cell_formula_units_Z 4
_cell_length_a 4.43650(10)
_cell_length_b 11.7816(2)
_cell_length_c 40.0556(6)
_cell_measurement_reflns_used 7109
_cell_measurement_temperature 100.00(10)
_cell_measurement_theta_max 78.6030
_cell_measurement_theta_min 2.2150
_cell_volume 2093.67(7)
_computing_cell_refinement 'CrysAlisPro 1.171.43.134a (Rigaku OD, 2024)'
_computing_data_collection 'CrysAlisPro system (CCD 43.134a 64-bit (release 09-08-2024))'
_computing_data_reduction 'CrysAlisPro 1.171.43.134a (Rigaku OD, 2024)'
_computing_molecular_graphics 'Olex2 1.5 (Dolomanov et al., 2009)'
_computing_publication_material 'Olex2 1.5 (Dolomanov et al., 2009)'
_computing_structure_refinement 'XL  (Sheldrick, 2008)'
_diffrn_ambient_environment N~2~
_diffrn_ambient_temperature 100.00(10)
_diffrn_detector 'Hybrid Pixel Array Detector'
_diffrn_detector_area_resol_mean 10.0000
_diffrn_detector_type HyPix
_diffrn_measured_fraction_theta_full 0.985
_diffrn_measured_fraction_theta_max 0.982
_diffrn_measurement_details
;
List of Runs (angles in degrees, time in seconds):

  # Type    Start    End  Width  t~exp~   \w     \q     \k     \f   Frames
#--------------------------------------------------------------------------
  1  \w    -25.00  35.00   0.50    7.00    --  -44.13  16.00 -82.00  120
  2  \w   -110.00 -17.00   0.50    7.00    --  -44.13 -16.00 108.00  186
  3  \w    -82.00  -1.00   0.50    7.00    --  -44.13 110.00  68.00  162
  4  \w    -97.00 -22.00   0.50   28.00    --  -96.00 139.00 140.00  150
  5  \w     45.00 122.00   0.50   28.00    --  117.50-139.00  80.00  154
  6  \w     89.00 178.00   0.50   28.00    --  117.50  16.00 -82.00  178
  7  \w    103.00 178.00   0.50   28.00    --  117.50 110.00  68.00  150
  8  \w   -110.00 -17.00   0.50    7.00    --  -44.13 -16.00 108.00  186
  9  \w    -25.00  32.00   0.50    7.00    --  -44.13  19.00-150.00  114
 10  \w     99.00 132.00   0.50   28.00    --  117.50  61.00 -30.00   66
 11  \w     59.00  85.00   0.50   28.00    --  117.50 -95.00 -90.00   52
 12  \w     99.00 124.00   0.50   28.00    --  117.50  27.00 -17.10   50
 13  \w    142.00 173.00   0.50   28.00    --  117.50  27.00 -17.10   62
 14  \w    130.00 156.00   0.50   28.00    --  117.50  61.00  60.00   52
 15  \w     99.00 127.00   0.50   28.00    --  117.50  45.00  90.00   56
 16  \w     47.00  75.00   0.50   28.00    --  117.50 -95.00 -60.00   56
 17  \w     80.00 105.00   0.50   28.00    --  117.50 -95.00 -60.00   50
 18  \w     87.00 128.00   0.50   28.00    --  117.50  15.00 -90.00   82
 19  \w     45.00  70.00   0.50   28.00    --  117.50 -61.00  30.00   50
 20  \w     45.00  70.00   0.50   28.00    --  117.50 -61.00  60.00   50
 21  \w     45.00  70.00   0.50   28.00    --  117.50 -61.00 150.00   50
 22  \w     47.00  78.00   0.50   28.00    --  117.50 -77.00 -30.00   62
 23  \w    148.00 178.00   0.50   28.00    --  117.50  61.00 -30.00   60
 24  \w    153.00 178.00   0.50   28.00    --  117.50  45.00  90.00   50
 25  \w     97.00 145.00   0.50   28.00    --  117.50  61.00   0.00   96
 26  \w     88.00 114.00   0.50   28.00    --  117.50 -83.00  27.62   52
 27  \w     53.00 104.00   0.50   28.00    --  117.50 -77.00   0.00  102
 28  \w    126.00 162.00   0.50   28.00    --  117.50  30.00 -30.00   72
 29  \w     45.00  71.00   0.50   28.00    --  117.50 -61.00  90.00   52
;
_diffrn_measurement_device 'four-circle diffractometer'
_diffrn_measurement_device_type 'XtaLAB Synergy, Dualflex, HyPix'
_diffrn_measurement_method '\w scans'
_diffrn_orient_matrix_type 'CrysAlisPro convention (1999,Acta A55,543-557)'
_diffrn_orient_matrix_UB_11 0.0705163000
_diffrn_orient_matrix_UB_12 0.1194704000
_diffrn_orient_matrix_UB_13 -0.0134910000
_diffrn_orient_matrix_UB_21 0.0168385000
_diffrn_orient_matrix_UB_22 0.0456431000
_diffrn_orient_matrix_UB_23 0.0359476000
_diffrn_orient_matrix_UB_31 0.3406260000
_diffrn_orient_matrix_UB_32 -0.0269298000
_diffrn_orient_matrix_UB_33 0.0010339000
_diffrn_radiation_monochromator mirror
_diffrn_radiation_probe x-ray
_diffrn_radiation_type 'Cu K\a'
_diffrn_radiation_wavelength 1.54184
_diffrn_reflns_av_R_equivalents 0.0317
_diffrn_reflns_av_unetI/netI 0.0140
_diffrn_reflns_Laue_measured_fraction_full 0.985
_diffrn_reflns_Laue_measured_fraction_max 0.982
_diffrn_reflns_limit_h_max 5
_diffrn_reflns_limit_h_min -5
_diffrn_reflns_limit_k_max 15
_diffrn_reflns_limit_k_min -14
_diffrn_reflns_limit_l_max 50
_diffrn_reflns_limit_l_min -51
_diffrn_reflns_number 8900
_diffrn_reflns_point_group_measured_fraction_full 0.968
_diffrn_reflns_point_group_measured_fraction_max 0.939
_diffrn_reflns_theta_full 67.684
_diffrn_reflns_theta_max 80.761
_diffrn_reflns_theta_min 2.206
_diffrn_source 'micro-focus sealed X-ray tube'
_diffrn_source_type 'PhotonJet (Cu) X-ray Source'
_exptl_absorpt_coefficient_mu 1.850
_exptl_absorpt_correction_T_max 1.00000
_exptl_absorpt_correction_T_min 0.63770
_exptl_absorpt_correction_type multi-scan
_exptl_absorpt_process_details
;
CrysAlisPro 1.171.43.134a (Rigaku Oxford Diffraction, 2024)
Empirical absorption correction using spherical harmonics,
implemented in SCALE3 ABSPACK scaling algorithm.
;
_exptl_crystal_colour yellow
_exptl_crystal_density_diffrn 1.392
_exptl_crystal_density_method 'not measured'
_exptl_crystal_description block
_exptl_crystal_F_000 912
_exptl_crystal_size_max 0.042
_exptl_crystal_size_mid 0.033
_exptl_crystal_size_min 0.031
_refine_diff_density_max 0.257
_refine_diff_density_min -0.227
_refine_diff_density_rms 0.055
_refine_ls_abs_structure_details
;
 Flack x determined using 1632 quotients [(I+)-(I-)]/[(I+)+(I-)]
 (Parsons, Flack and Wagner, Acta Cryst. B69 (2013) 249-259).
;
_refine_ls_abs_structure_Flack 0.005(11)
_refine_ls_extinction_method none
_refine_ls_goodness_of_fit_ref 1.086
_refine_ls_hydrogen_treatment constr
_refine_ls_matrix_type full
_refine_ls_number_parameters 291
_refine_ls_number_reflns 8900
_refine_ls_number_restraints 0
_refine_ls_restrained_S_all 1.086
_refine_ls_R_factor_all 0.0540
_refine_ls_R_factor_gt 0.0502
_refine_ls_shift/su_max 0.001
_refine_ls_shift/su_mean 0.000
_refine_ls_structure_factor_coef Fsqd
_refine_ls_weighting_details 'w=1/[\s^2^(Fo^2^)+(0.0880P)^2^+0.6317P] where P=(Fo^2^+2Fc^2^)/3'
_refine_ls_weighting_scheme calc
_refine_ls_wR_factor_gt 0.1384
_refine_ls_wR_factor_ref 0.1450
_reflns_Friedel_coverage 0.609
_reflns_Friedel_fraction_full 0.944
_reflns_Friedel_fraction_max 0.875
_reflns_number_gt 8349
_reflns_number_total 8900
_reflns_threshold_expression 'I > 2\s(I)'
_twin_special_details
;
Component 2 rotated by 176.4797\% 
around [-0.00 0.00 1.00] (reciprocal) or [0.01 0.00 1.00] (direct)
;
_cod_data_source_file d5ob00490j2.cif
_cod_data_source_block 1265-cl
_cod_depositor_comments 'Adding full bibliography for 7160521--7160522.cif.'
_cod_database_code 7160522
_shelx_shelxl_version_number 2018/3
_chemical_oxdiff_formula C25H23N2O3Cl
_chemical_oxdiff_usercomment 1265-Cl
_shelx_space_group_comment
;
The symmetry employed for this shelxl refinement is uniquely defined
by the following loop, which should always be used as a source of
symmetry information in preference to the above space-group names.
They are only intended as comments.
;
_shelx_estimated_absorpt_t_max 0.945
_shelx_estimated_absorpt_t_min 0.926
_olex2_refinement_description
;
1. Twinned data refinement
 Scales: 0.7288(13)
 0.2712(13)
2. Fixed Uiso
 At 1.2 times of:
  All C(H) groups
 At 1.5 times of:
  All C(H,H,H) groups
3.a Aromatic/amide H refined with riding coordinates:
 C2(H2), C3(H3), C5(H5), C6(H6), C7(H7), C8(H8), C13(H13), C14(H14), C16(H16),
 C17(H17), C19(H19), C20(H20), C23(H23), C24(H24), C26(H26), C27(H27)
3.b Idealised Me refined as rotating group:
 C28(H28A,H28B,H28C)
;
_olex2_submission_special_instructions 'No special instructions were received'
_oxdiff_exptl_absorpt_empirical_details
;
Empirical correction (ABSPACK) includes:
- Absorption correction using spherical harmonics
- Frame scaling
;
_oxdiff_exptl_absorpt_empirical_full_max 1.340
_oxdiff_exptl_absorpt_empirical_full_min 0.721
_oxdiff_twin_integration_method simultaneous
_oxdiff_twin_items 2

loop_
_space_group_symop_operation_xyz
'x, y, z'
'-x+1/2, -y, z+1/2'
'-x, y+1/2, -z+1/2'
'x+1/2, -y+1/2, -z'

loop_
_atom_site_label
_atom_site_type_symbol
_atom_site_fract_x
_atom_site_fract_y
_atom_site_fract_z
_atom_site_U_iso_or_equiv
_atom_site_adp_type
_atom_site_occupancy
_atom_site_site_symmetry_order
_atom_site_calc_flag
_atom_site_refinement_flags_posn
_atom_site_refinement_flags_adp
_atom_site_refinement_flags_occupancy
_atom_site_disorder_assembly
_atom_site_disorder_group
Cl1 Cl 0.9336(3) 0.94002(7) 0.52968(2) 0.0436(3) Uani 1 1 d . . . . .
O1 O 0.7070(6) 0.4000(2) 0.65445(6) 0.0272(5) Uani 1 1 d . . . . .
O2 O 0.0987(6) 0.7396(2) 0.68686(6) 0.0302(5) Uani 1 1 d . . . . .
O3 O -0.5524(7) 0.5554(2) 0.81526(6) 0.0323(5) Uani 1 1 d . . . . .
C1 C 0.8952(8) 0.3385(3) 0.63455(8) 0.0262(7) Uani 1 1 d . . . . .
C2 C 0.9769(9) 0.2263(3) 0.64190(8) 0.0289(7) Uani 1 1 d . . . . .
H2 H 0.905594 0.188341 0.661286 0.035 Uiso 1 1 calc R U . . .
C3 C 1.1637(9) 0.1749(3) 0.61970(9) 0.0288(7) Uani 1 1 d . . . . .
H3 H 1.222578 0.098453 0.623537 0.035 Uiso 1 1 calc R U . . .
C4 C 1.2746(8) 0.2322(3) 0.59073(9) 0.0259(7) Uani 1 1 d . . . . .
C5 C 1.4673(9) 0.1742(3) 0.56842(9) 0.0295(7) Uani 1 1 d . . . . .
H5 H 1.517791 0.097141 0.572670 0.035 Uiso 1 1 calc R U . . .
C6 C 1.5827(9) 0.2272(3) 0.54072(8) 0.0299(7) Uani 1 1 d . . . . .
H6 H 1.710624 0.187087 0.525809 0.036 Uiso 1 1 calc R U . . .
C7 C 1.5101(8) 0.3413(3) 0.53463(8) 0.0267(7) Uani 1 1 d . . . . .
H7 H 1.592669 0.378481 0.515669 0.032 Uiso 1 1 calc R U . . .
C8 C 1.3215(8) 0.4001(3) 0.55561(8) 0.0251(7) Uani 1 1 d . . . . .
H8 H 1.275591 0.477275 0.550939 0.030 Uiso 1 1 calc R U . . .
C9 C 1.1944(8) 0.3473(3) 0.58417(8) 0.0237(7) Uani 1 1 d . . . . .
C10 C 0.9922(8) 0.4017(3) 0.60726(8) 0.0244(7) Uani 1 1 d . . . . .
C11 C 0.8550(8) 0.5118(3) 0.61119(8) 0.0233(6) Uani 1 1 d . . . . .
C12 C 0.8797(8) 0.6166(3) 0.59066(8) 0.0234(6) Uani 1 1 d . . . . .
C13 C 0.8375(8) 0.6152(3) 0.55598(8) 0.0248(7) Uani 1 1 d . . . . .
H13 H 0.796060 0.545197 0.545125 0.030 Uiso 1 1 calc R U . . .
C14 C 0.8551(9) 0.7137(3) 0.53722(8) 0.0277(7) Uani 1 1 d . . . . .
H14 H 0.826238 0.711524 0.513724 0.033 Uiso 1 1 calc R U . . .
C15 C 0.9155(10) 0.8154(3) 0.55320(9) 0.0308(8) Uani 1 1 d . . . . .
C16 C 0.9581(10) 0.8204(3) 0.58742(9) 0.0315(8) Uani 1 1 d . . . . .
H16 H 0.999137 0.890749 0.598063 0.038 Uiso 1 1 calc R U . . .
C17 C 0.9398(9) 0.7209(3) 0.60597(8) 0.0276(7) Uani 1 1 d . . . . .
H17 H 0.968708 0.723824 0.629458 0.033 Uiso 1 1 calc R U . . .
C18 C 0.6826(8) 0.5053(3) 0.63981(8) 0.0249(7) Uani 1 1 d . . . . .
C19 C 0.4837(8) 0.5835(3) 0.65603(8) 0.0261(7) Uani 1 1 d . . . . .
H19 H 0.462700 0.657107 0.646640 0.031 Uiso 1 1 calc R U . . .
C20 C 0.3244(8) 0.5593(3) 0.68376(8) 0.0259(6) Uani 1 1 d . . . . .
H20 H 0.342042 0.486291 0.693635 0.031 Uiso 1 1 calc R U . . .
C21 C 0.1234(8) 0.6441(3) 0.69901(8) 0.0256(7) Uani 1 1 d . . . . .
C22 C -0.0496(8) 0.6139(3) 0.72949(8) 0.0249(7) Uani 1 1 d . . . . .
C23 C -0.0717(9) 0.5039(3) 0.74192(8) 0.0275(7) Uani 1 1 d . . . . .
H23 H 0.030026 0.444073 0.730714 0.033 Uiso 1 1 calc R U . . .
C24 C -0.2401(9) 0.4796(3) 0.77049(9) 0.0293(7) Uani 1 1 d . . . . .
H24 H -0.255102 0.403907 0.778528 0.035 Uiso 1 1 calc R U . . .
C25 C -0.3859(8) 0.5681(3) 0.78704(8) 0.0268(7) Uani 1 1 d . . . . .
C26 C -0.3689(9) 0.6787(3) 0.77477(9) 0.0302(7) Uani 1 1 d . . . . .
H26 H -0.470494 0.738628 0.785970 0.036 Uiso 1 1 calc R U . . .
C27 C -0.2042(9) 0.7008(3) 0.74631(9) 0.0275(7) Uani 1 1 d . . . . .
H27 H -0.195067 0.776128 0.737932 0.033 Uiso 1 1 calc R U . . .
C28 C -0.5735(10) 0.4452(3) 0.82974(9) 0.0355(8) Uani 1 1 d . . . . .
H28A H -0.674456 0.393760 0.814096 0.053 Uiso 1 1 calc R U . . .
H28B H -0.689924 0.449448 0.850497 0.053 Uiso 1 1 calc R U . . .
H28C H -0.370760 0.416617 0.834580 0.053 Uiso 1 1 calc R U . . .

loop_
_atom_site_aniso_label
_atom_site_aniso_U_11
_atom_site_aniso_U_22
_atom_site_aniso_U_33
_atom_site_aniso_U_23
_atom_site_aniso_U_13
_atom_site_aniso_U_12
Cl1 0.0747(7) 0.0233(4) 0.0328(4) 0.0066(3) 0.0140(4) 0.0041(4)
O1 0.0325(13) 0.0258(11) 0.0233(10) 0.0047(9) 0.0034(9) 0.0018(10)
O2 0.0433(15) 0.0238(11) 0.0235(11) 0.0005(9) 0.0028(10) 0.0008(11)
O3 0.0428(14) 0.0281(12) 0.0260(11) -0.0019(10) 0.0097(11) -0.0009(12)
C1 0.0283(17) 0.0266(16) 0.0236(14) 0.0009(12) 0.0000(13) -0.0007(14)
C2 0.0343(18) 0.0284(16) 0.0239(15) 0.0064(13) 0.0005(14) -0.0017(15)
C3 0.0346(18) 0.0226(15) 0.0294(16) 0.0045(13) -0.0007(15) 0.0011(14)
C4 0.0294(16) 0.0242(15) 0.0240(14) 0.0015(12) -0.0016(12) -0.0004(14)
C5 0.0371(19) 0.0239(15) 0.0275(16) -0.0005(12) -0.0007(14) 0.0022(15)
C6 0.0360(19) 0.0288(16) 0.0249(15) -0.0031(13) 0.0036(14) 0.0014(15)
C7 0.0298(17) 0.0298(16) 0.0206(14) 0.0006(12) -0.0002(13) -0.0010(14)
C8 0.0298(17) 0.0253(15) 0.0202(13) 0.0027(12) -0.0006(12) -0.0024(14)
C9 0.0275(16) 0.0228(15) 0.0209(14) 0.0010(12) -0.0031(12) -0.0014(13)
C10 0.0291(17) 0.0257(15) 0.0184(13) 0.0006(12) -0.0031(12) -0.0032(14)
C11 0.0273(16) 0.0232(14) 0.0194(13) 0.0010(12) -0.0013(12) -0.0023(13)
C12 0.0263(16) 0.0222(15) 0.0217(14) 0.0022(12) 0.0007(12) 0.0021(13)
C13 0.0289(17) 0.0241(15) 0.0213(14) -0.0009(12) 0.0000(12) -0.0007(13)
C14 0.0348(18) 0.0266(16) 0.0217(14) 0.0023(12) -0.0003(13) 0.0014(14)
C15 0.041(2) 0.0254(16) 0.0256(16) 0.0045(13) 0.0071(15) 0.0037(16)
C16 0.044(2) 0.0227(15) 0.0278(16) -0.0036(13) 0.0067(16) -0.0012(15)
C17 0.0351(18) 0.0262(16) 0.0215(14) -0.0014(12) 0.0026(13) 0.0001(15)
C18 0.0298(16) 0.0238(15) 0.0212(14) 0.0029(12) -0.0009(12) -0.0020(13)
C19 0.0317(17) 0.0253(15) 0.0211(14) 0.0001(12) -0.0022(13) -0.0012(13)
C20 0.0303(16) 0.0250(15) 0.0224(13) 0.0002(13) -0.0014(13) -0.0007(14)
C21 0.0304(17) 0.0259(15) 0.0206(13) -0.0008(12) -0.0025(13) -0.0019(14)
C22 0.0297(17) 0.0260(15) 0.0191(13) -0.0004(11) -0.0012(12) 0.0011(14)
C23 0.0352(18) 0.0256(16) 0.0216(14) -0.0011(12) 0.0030(13) 0.0053(15)
C24 0.0373(19) 0.0253(16) 0.0252(15) 0.0013(12) 0.0027(14) 0.0001(15)
C25 0.0303(17) 0.0292(16) 0.0209(14) -0.0013(12) 0.0020(12) -0.0007(15)
C26 0.037(2) 0.0258(16) 0.0273(16) -0.0046(13) 0.0043(15) 0.0013(15)
C27 0.0347(18) 0.0222(15) 0.0254(15) -0.0009(12) 0.0012(14) -0.0014(14)
C28 0.048(2) 0.0301(17) 0.0288(16) 0.0003(14) 0.0121(16) -0.0045(18)

loop_
_atom_type_symbol
_atom_type_description
_atom_type_scat_dispersion_real
_atom_type_scat_dispersion_imag
_atom_type_scat_source
C C 0.0181 0.0091 'International Tables Vol C Tables 4.2.6.8 and 6.1.1.4'
H H 0.0000 0.0000 'International Tables Vol C Tables 4.2.6.8 and 6.1.1.4'
Cl Cl 0.3639 0.7018 'International Tables Vol C Tables 4.2.6.8 and 6.1.1.4'
O O 0.0492 0.0322 'International Tables Vol C Tables 4.2.6.8 and 6.1.1.4'

loop_
_exptl_crystal_face_index_h
_exptl_crystal_face_index_k
_exptl_crystal_face_index_l
_exptl_crystal_face_perp_dist
0 -1 0 0.0309
0 1 0 0.0231
2 0 1 0.0637
-2 0 -1 0.1219
0 0 -1 0.0286
0 0 1 0.0209
0 1 -2 0.0272
0 1 1 0.0194
0 -1 -1 0.0309

loop_
_geom_angle_atom_site_label_1
_geom_angle_atom_site_label_2
_geom_angle_atom_site_label_3
_geom_angle
_geom_angle_site_symmetry_1
_geom_angle_site_symmetry_3
_geom_angle_publ_flag
C1 O1 C18 106.1(3) . . ?
C25 O3 C28 118.3(3) . . ?
O1 C1 C2 122.5(3) . . ?
O1 C1 C10 111.4(3) . . ?
C10 C1 C2 126.1(3) . . ?
C1 C2 H2 121.9 . . ?
C3 C2 C1 116.1(3) . . ?
C3 C2 H2 121.9 . . ?
C2 C3 H3 119.0 . . ?
C2 C3 C4 122.1(3) . . ?
C4 C3 H3 119.0 . . ?
C5 C4 C3 119.5(3) . . ?
C5 C4 C9 119.6(3) . . ?
C9 C4 C3 120.8(3) . . ?
C4 C5 H5 119.4 . . ?
C6 C5 C4 121.1(3) . . ?
C6 C5 H5 119.4 . . ?
C5 C6 H6 120.3 . . ?
C5 C6 C7 119.4(3) . . ?
C7 C6 H6 120.3 . . ?
C6 C7 H7 119.5 . . ?
C8 C7 C6 121.1(3) . . ?
C8 C7 H7 119.5 . . ?
C7 C8 H8 119.5 . . ?
C7 C8 C9 120.9(3) . . ?
C9 C8 H8 119.5 . . ?
C4 C9 C10 117.4(3) . . ?
C8 C9 C4 117.8(3) . . ?
C8 C9 C10 124.8(3) . . ?
C1 C10 C9 117.4(3) . . ?
C1 C10 C11 105.3(3) . . ?
C9 C10 C11 137.2(3) . . ?
C10 C11 C12 131.0(3) . . ?
C18 C11 C10 106.0(3) . . ?
C18 C11 C12 123.1(3) . . ?
C13 C12 C11 121.9(3) . . ?
C17 C12 C11 120.1(3) . . ?
C17 C12 C13 118.0(3) . . ?
C12 C13 H13 119.3 . . ?
C14 C13 C12 121.4(3) . . ?
C14 C13 H13 119.3 . . ?
C13 C14 H14 120.5 . . ?
C15 C14 C13 119.0(3) . . ?
C15 C14 H14 120.5 . . ?
C14 C15 Cl1 119.2(3) . . ?
C14 C15 C16 121.4(3) . . ?
C16 C15 Cl1 119.5(3) . . ?
C15 C16 H16 120.5 . . ?
C15 C16 C17 119.1(3) . . ?
C17 C16 H16 120.5 . . ?
C12 C17 H17 119.4 . . ?
C16 C17 C12 121.2(3) . . ?
C16 C17 H17 119.4 . . ?
O1 C18 C11 111.1(3) . . ?
O1 C18 C19 115.8(3) . . ?
C11 C18 C19 133.1(3) . . ?
C18 C19 H19 117.9 . . ?
C20 C19 C18 124.2(3) . . ?
C20 C19 H19 117.9 . . ?
C19 C20 H20 119.5 . . ?
C19 C20 C21 121.1(3) . . ?
C21 C20 H20 119.5 . . ?
O2 C21 C20 120.7(3) . . ?
O2 C21 C22 119.9(3) . . ?
C20 C21 C22 119.4(3) . . ?
C23 C22 C21 123.6(3) . . ?
C23 C22 C27 118.2(3) . . ?
C27 C22 C21 118.2(3) . . ?
C22 C23 H23 119.3 . . ?
C22 C23 C24 121.5(3) . . ?
C24 C23 H23 119.3 . . ?
C23 C24 H24 120.5 . . ?
C25 C24 C23 118.9(3) . . ?
C25 C24 H24 120.5 . . ?
O3 C25 C24 124.5(3) . . ?
O3 C25 C26 115.1(3) . . ?
C24 C25 C26 120.4(3) . . ?
C25 C26 H26 120.1 . . ?
C27 C26 C25 119.7(3) . . ?
C27 C26 H26 120.1 . . ?
C22 C27 H27 119.4 . . ?
C26 C27 C22 121.2(3) . . ?
C26 C27 H27 119.4 . . ?
O3 C28 H28A 109.5 . . ?
O3 C28 H28B 109.5 . . ?
O3 C28 H28C 109.5 . . ?
H28A C28 H28B 109.5 . . ?
H28A C28 H28C 109.5 . . ?
H28B C28 H28C 109.5 . . ?

loop_
_geom_bond_atom_site_label_1
_geom_bond_atom_site_label_2
_geom_bond_distance
_geom_bond_site_symmetry_2
_geom_bond_publ_flag
Cl1 C15 1.746(4) . ?
O1 C1 1.363(4) . ?
O1 C18 1.377(4) . ?
O2 C21 1.231(4) . ?
O3 C25 1.359(4) . ?
O3 C28 1.425(4) . ?
C1 C2 1.403(5) . ?
C1 C10 1.391(5) . ?
C2 H2 0.9500 . ?
C2 C3 1.358(5) . ?
C3 H3 0.9500 . ?
C3 C4 1.430(5) . ?
C4 C5 1.413(5) . ?
C4 C9 1.427(5) . ?
C5 H5 0.9500 . ?
C5 C6 1.373(5) . ?
C6 H6 0.9500 . ?
C6 C7 1.404(5) . ?
C7 H7 0.9500 . ?
C7 C8 1.373(5) . ?
C8 H8 0.9500 . ?
C8 C9 1.419(5) . ?
C9 C10 1.439(5) . ?
C10 C11 1.442(5) . ?
C11 C12 1.487(4) . ?
C11 C18 1.380(5) . ?
C12 C13 1.402(4) . ?
C12 C17 1.399(5) . ?
C13 H13 0.9500 . ?
C13 C14 1.385(5) . ?
C14 H14 0.9500 . ?
C14 C15 1.385(5) . ?
C15 C16 1.385(5) . ?
C16 H16 0.9500 . ?
C16 C17 1.390(5) . ?
C17 H17 0.9500 . ?
C18 C19 1.431(5) . ?
C19 H19 0.9500 . ?
C19 C20 1.347(5) . ?
C20 H20 0.9500 . ?
C20 C21 1.472(5) . ?
C21 C22 1.486(5) . ?
C22 C23 1.392(5) . ?
C22 C27 1.404(5) . ?
C23 H23 0.9500 . ?
C23 C24 1.397(5) . ?
C24 H24 0.9500 . ?
C24 C25 1.395(5) . ?
C25 C26 1.395(5) . ?
C26 H26 0.9500 . ?
C26 C27 1.379(5) . ?
C27 H27 0.9500 . ?
C28 H28A 0.9800 . ?
C28 H28B 0.9800 . ?
C28 H28C 0.9800 . ?

loop_
_geom_torsion_atom_site_label_1
_geom_torsion_atom_site_label_2
_geom_torsion_atom_site_label_3
_geom_torsion_atom_site_label_4
_geom_torsion
_geom_torsion_site_symmetry_1
_geom_torsion_site_symmetry_2
_geom_torsion_site_symmetry_3
_geom_torsion_site_symmetry_4
_geom_torsion_publ_flag
Cl1 C15 C16 C17 179.3(3) . . . . ?
O1 C1 C2 C3 179.4(3) . . . . ?
O1 C1 C10 C9 179.6(3) . . . . ?
O1 C1 C10 C11 1.0(4) . . . . ?
O1 C18 C19 C20 -0.4(5) . . . . ?
O2 C21 C22 C23 169.8(4) . . . . ?
O2 C21 C22 C27 -8.9(5) . . . . ?
O3 C25 C26 C27 179.7(3) . . . . ?
C1 O1 C18 C11 -0.7(4) . . . . ?
C1 O1 C18 C19 177.7(3) . . . . ?
C1 C2 C3 C4 0.8(5) . . . . ?
C1 C10 C11 C12 178.0(4) . . . . ?
C1 C10 C11 C18 -1.4(4) . . . . ?
C2 C1 C10 C9 0.2(6) . . . . ?
C2 C1 C10 C11 -178.4(4) . . . . ?
C2 C3 C4 C5 -179.7(4) . . . . ?
C2 C3 C4 C9 0.7(6) . . . . ?
C3 C4 C5 C6 -178.7(4) . . . . ?
C3 C4 C9 C8 177.7(3) . . . . ?
C3 C4 C9 C10 -1.7(5) . . . . ?
C4 C5 C6 C7 0.6(6) . . . . ?
C4 C9 C10 C1 1.3(5) . . . . ?
C4 C9 C10 C11 179.3(4) . . . . ?
C5 C4 C9 C8 -1.9(5) . . . . ?
C5 C4 C9 C10 178.6(3) . . . . ?
C5 C6 C7 C8 -1.1(6) . . . . ?
C6 C7 C8 C9 0.1(5) . . . . ?
C7 C8 C9 C4 1.4(5) . . . . ?
C7 C8 C9 C10 -179.2(3) . . . . ?
C8 C9 C10 C1 -178.1(3) . . . . ?
C8 C9 C10 C11 -0.1(7) . . . . ?
C9 C4 C5 C6 0.9(6) . . . . ?
C9 C10 C11 C12 -0.1(7) . . . . ?
C9 C10 C11 C18 -179.5(4) . . . . ?
C10 C1 C2 C3 -1.3(6) . . . . ?
C10 C11 C12 C13 50.4(6) . . . . ?
C10 C11 C12 C17 -131.1(4) . . . . ?
C10 C11 C18 O1 1.3(4) . . . . ?
C10 C11 C18 C19 -176.6(4) . . . . ?
C11 C12 C13 C14 178.7(3) . . . . ?
C11 C12 C17 C16 -178.7(4) . . . . ?
C11 C18 C19 C20 177.5(4) . . . . ?
C12 C11 C18 O1 -178.2(3) . . . . ?
C12 C11 C18 C19 3.9(6) . . . . ?
C12 C13 C14 C15 0.0(6) . . . . ?
C13 C12 C17 C16 -0.1(6) . . . . ?
C13 C14 C15 Cl1 -179.3(3) . . . . ?
C13 C14 C15 C16 0.0(6) . . . . ?
C14 C15 C16 C17 0.0(6) . . . . ?
C15 C16 C17 C12 0.0(6) . . . . ?
C17 C12 C13 C14 0.1(5) . . . . ?
C18 O1 C1 C2 179.1(3) . . . . ?
C18 O1 C1 C10 -0.3(4) . . . . ?
C18 C11 C12 C13 -130.3(4) . . . . ?
C18 C11 C12 C17 48.2(5) . . . . ?
C18 C19 C20 C21 -179.9(3) . . . . ?
C19 C20 C21 O2 -0.7(5) . . . . ?
C19 C20 C21 C22 179.7(3) . . . . ?
C20 C21 C22 C23 -10.6(5) . . . . ?
C20 C21 C22 C27 170.7(3) . . . . ?
C21 C22 C23 C24 -179.3(3) . . . . ?
C21 C22 C27 C26 -180.0(3) . . . . ?
C22 C23 C24 C25 -0.8(6) . . . . ?
C23 C22 C27 C26 1.3(6) . . . . ?
C23 C24 C25 O3 -179.0(3) . . . . ?
C23 C24 C25 C26 1.4(6) . . . . ?
C24 C25 C26 C27 -0.7(6) . . . . ?
C25 C26 C27 C22 -0.6(6) . . . . ?
C27 C22 C23 C24 -0.6(6) . . . . ?
C28 O3 C25 C24 2.0(5) . . . . ?
C28 O3 C25 C26 -178.4(3) . . . . ?

loop_
_twin_individual_id
_twin_individual_mass_fraction_refined
_oxdiff_twin_reflns_isolated
_oxdiff_twin_reflns_overlapped
_twin_individual_twin_lattice_type
_twin_individual_twin_matrix_11
_twin_individual_twin_matrix_12
_twin_individual_twin_matrix_13
_twin_individual_twin_matrix_21
_twin_individual_twin_matrix_22
_twin_individual_twin_matrix_23
_twin_individual_twin_matrix_31
_twin_individual_twin_matrix_32
_twin_individual_twin_matrix_33
1 0.7288(13) 13340 1728 ref 1.0000 0.0000 0.0000 0.0000 1.0000 0.0000 0.0000 0.0000 1.0000
2 0.2712(13) 12990 1728 nmt -0.9952 -0.0223 0.0002 0.1632 -0.9983 0.0001 0.0154 0.0022 1.0015

loop_
_exptl_oxdiff_crystal_face_indexfrac_h
_exptl_oxdiff_crystal_face_indexfrac_k
_exptl_oxdiff_crystal_face_indexfrac_l
_exptl_oxdiff_crystal_face_x
_exptl_oxdiff_crystal_face_y
_exptl_oxdiff_crystal_face_z
-0.0003 -0.9990 -0.0013 -0.1194 -0.0457 0.0268
0.0003 0.9990 0.0013 0.1194 0.0457 -0.0268
1.9986 -0.0084 0.9734 0.1268 0.0683 0.6820
-1.9986 0.0084 -0.9734 -0.1268 -0.0683 -0.6820
-0.0000 0.0006 -0.9979 0.0135 -0.0358 -0.0011
0.0000 -0.0006 0.9979 -0.0135 0.0358 0.0011
0.0002 1.0002 -1.9945 0.1464 -0.0260 -0.0289
0.0003 0.9985 0.9992 0.1058 0.0815 -0.0258
-0.0003 -0.9985 -0.9992 -0.1058 -0.0815 0.0258
